data_4064990
loop_
_publ_author_name
'Zhou, Xiaoyuan'
'Jordan, Richard F.'

_publ_section_title
;
 Synthesis,cis/transIsomerization, and Reactivity of Palladium Alkyl
 Complexes That Contain a Chelating N-Heterocyclic-Carbene Sulfonate
 Ligand
;
_journal_issue 17
_journal_name_full Organometallics
_journal_page_first 4632
_journal_paper_doi 10.1021/om200482a
_journal_volume 30
_journal_year 2011
_chemical_formula_sum 'C42 H47 Cl4 N2 O3 P Pd S'
_chemical_formula_weight 939.05
_chemical_name_systematic
; 
 ? 
;
_space_group_IT_number 2
_symmetry_space_group_name_Hall '-P 1'
_symmetry_space_group_name_H-M 'P -1'
_atom_sites_solution_hydrogens geom
_atom_sites_solution_primary direct
_atom_sites_solution_secondary difmap
_audit_creation_method SHELXL-97
_cell_angle_alpha 90.471(3)
_cell_angle_beta 97.522(3)
_cell_angle_gamma 101.425(3)
_cell_formula_units_Z 2
_cell_length_a 8.7516(14)
_cell_length_b 12.202(2)
_cell_length_c 20.204(3)
_cell_measurement_temperature 100(2)
_cell_volume 2095.3(6)
_computing_structure_refinement 'SHELXL-97 (Sheldrick, 2008)'
_computing_structure_solution 'SHELXS-97 (Sheldrick, 2008)'
_diffrn_ambient_temperature 100(2)
_diffrn_measured_fraction_theta_full 0.944
_diffrn_measured_fraction_theta_max 0.944
_diffrn_radiation_monochromator graphite
_diffrn_radiation_source 'fine-focus sealed tube'
_diffrn_radiation_type MoK\a
_diffrn_radiation_wavelength 0.71073
_diffrn_reflns_av_R_equivalents 0.0471
_diffrn_reflns_av_sigmaI/netI 0.0876
_diffrn_reflns_limit_h_max 11
_diffrn_reflns_limit_h_min -11
_diffrn_reflns_limit_k_max 15
_diffrn_reflns_limit_k_min -15
_diffrn_reflns_limit_l_max 26
_diffrn_reflns_limit_l_min -26
_diffrn_reflns_number 24674
_diffrn_reflns_theta_full 28.28
_diffrn_reflns_theta_max 28.28
_diffrn_reflns_theta_min 1.02
_exptl_absorpt_coefficient_mu 0.827
_exptl_absorpt_correction_T_max 0.9368
_exptl_absorpt_correction_T_min 0.8521
_exptl_crystal_density_diffrn 1.488
_exptl_crystal_density_method 'not measured'
_exptl_crystal_F_000 964
_exptl_crystal_size_max 0.20
_exptl_crystal_size_mid 0.12
_exptl_crystal_size_min 0.08
_refine_diff_density_max 1.012
_refine_diff_density_min -0.966
_refine_diff_density_rms 0.099
_refine_ls_extinction_method none
_refine_ls_goodness_of_fit_ref 1.021
_refine_ls_hydrogen_treatment mixed
_refine_ls_matrix_type full
_refine_ls_number_parameters 492
_refine_ls_number_reflns 9826
_refine_ls_number_restraints 0
_refine_ls_restrained_S_all 1.021
_refine_ls_R_factor_all 0.0801
_refine_ls_R_factor_gt 0.0551
_refine_ls_shift/su_max 0.001
_refine_ls_shift/su_mean 0.000
_refine_ls_structure_factor_coef Fsqd
_refine_ls_weighting_details 'calc w=1/[\s^2^(Fo^2^)+(0.0468P)^2^+0.3479P] where P=(Fo^2^+2Fc^2^)/3'
_refine_ls_weighting_scheme calc
_refine_ls_wR_factor_gt 0.1103
_refine_ls_wR_factor_ref 0.1218
_reflns_number_gt 7375
_reflns_number_total 9826
_reflns_threshold_expression >2sigma(I)
_cod_data_source_file om200482a_si_002.cif
_cod_data_source_block 3
_cod_database_code 4064990

loop_
_symmetry_equiv_pos_as_xyz
'x, y, z'
'-x, -y, -z'

loop_
_atom_site_label
_atom_site_type_symbol
_atom_site_fract_x
_atom_site_fract_y
_atom_site_fract_z
_atom_site_U_iso_or_equiv
_atom_site_adp_type
_atom_site_occupancy
_atom_site_symmetry_multiplicity
_atom_site_calc_flag
_atom_site_refinement_flags
C1 C 0.7022(5) 0.7524(3) 0.7578(2) 0.0288(10) Uani 1 1 d .
H1A H 0.6259 0.6813 0.7514 0.043 Uiso 1 1 calc R
H1B H 0.7461 0.7639 0.8051 0.043 Uiso 1 1 calc R
H1C H 0.7871 0.7505 0.7309 0.043 Uiso 1 1 calc R
C2 C 0.3435(5) 0.9154(3) 0.8485(2) 0.0230(9) Uani 1 1 d .
C3 C 0.2453(5) 0.9511(4) 0.7987(2) 0.0346(11) Uani 1 1 d .
H3 H 0.2830 0.9755 0.7582 0.042 Uiso 1 1 calc R
C4 C 0.0901(6) 0.9517(4) 0.8072(2) 0.0435(13) Uani 1 1 d .
H4 H 0.0220 0.9760 0.7723 0.052 Uiso 1 1 calc R
C5 C 0.0357(5) 0.9176(4) 0.8652(2) 0.0333(10) Uani 1 1 d .
H5 H -0.0701 0.9186 0.8708 0.040 Uiso 1 1 calc R
C6 C 0.1326(5) 0.8821(4) 0.9152(2) 0.0312(10) Uani 1 1 d .
H6 H 0.0940 0.8585 0.9556 0.037 Uiso 1 1 calc R
C7 C 0.2861(5) 0.8802(4) 0.9074(2) 0.0301(10) Uani 1 1 d .
H7 H 0.3528 0.8548 0.9424 0.036 Uiso 1 1 calc R
C8 C 0.6127(5) 0.8340(3) 0.9056(2) 0.0246(9) Uani 1 1 d .
C9 C 0.5545(5) 0.7194(4) 0.9015(2) 0.0300(10) Uani 1 1 d .
H9 H 0.4839 0.6871 0.8635 0.036 Uiso 1 1 calc R
C10 C 0.5977(6) 0.6520(4) 0.9519(2) 0.0366(11) Uani 1 1 d .
H10 H 0.5573 0.5737 0.9484 0.044 Uiso 1 1 calc R
C11 C 0.6996(6) 0.6983(4) 1.0075(2) 0.0418(12) Uani 1 1 d .
H11 H 0.7282 0.6521 1.0426 0.050 Uiso 1 1 calc R
C12 C 0.7598(5) 0.8117(4) 1.0118(2) 0.0362(11) Uani 1 1 d .
H12 H 0.8319 0.8432 1.0496 0.043 Uiso 1 1 calc R
C13 C 0.7160(5) 0.8801(4) 0.9615(2) 0.0295(10) Uani 1 1 d .
H13 H 0.7564 0.9585 0.9652 0.035 Uiso 1 1 calc R
C14 C 0.6477(5) 1.0614(3) 0.8628(2) 0.0220(9) Uani 1 1 d .
C15 C 0.5972(5) 1.1234(3) 0.9101(2) 0.0273(9) Uani 1 1 d .
H15 H 0.5047 1.0928 0.9289 0.033 Uiso 1 1 calc R
C16 C 0.6803(5) 1.2295(4) 0.9303(2) 0.0318(10) Uani 1 1 d .
H16 H 0.6442 1.2714 0.9627 0.038 Uiso 1 1 calc R
C17 C 0.8156(5) 1.2751(4) 0.9036(2) 0.0341(11) Uani 1 1 d .
H17 H 0.8743 1.3471 0.9184 0.041 Uiso 1 1 calc R
C18 C 0.8642(5) 1.2149(4) 0.8553(2) 0.0328(10) Uani 1 1 d .
H18 H 0.9559 1.2463 0.8361 0.039 Uiso 1 1 calc R
C19 C 0.7806(5) 1.1088(3) 0.8344(2) 0.0264(9) Uani 1 1 d .
H19 H 0.8143 1.0684 0.8005 0.032 Uiso 1 1 calc R
C20 C 0.7333(5) 1.1088(3) 0.6482(2) 0.0274(9) Uani 1 1 d .
C21 C 0.8180(6) 1.2116(4) 0.6751(2) 0.0348(11) Uani 1 1 d .
H21 H 0.7636 1.2646 0.6907 0.042 Uiso 1 1 calc R
C22 C 0.9801(6) 1.2378(4) 0.6795(2) 0.0385(12) Uani 1 1 d .
H22 H 1.0364 1.3079 0.6986 0.046 Uiso 1 1 calc R
C23 C 1.0599(6) 1.1620(4) 0.6561(2) 0.0367(11) Uani 1 1 d .
H23 H 1.1710 1.1807 0.6577 0.044 Uiso 1 1 calc R
C24 C 0.9777(5) 1.0590(4) 0.6305(2) 0.0315(10) Uani 1 1 d .
H24 H 1.0329 1.0070 0.6143 0.038 Uiso 1 1 calc R
C25 C 0.8175(5) 1.0305(3) 0.6279(2) 0.0244(9) Uani 1 1 d .
C26 C 0.6435(5) 0.8488(3) 0.6365(2) 0.0239(9) Uani 1 1 d .
C27 C 0.7525(5) 0.8826(3) 0.5354(2) 0.0267(9) Uani 1 1 d .
H27A H 0.8590 0.8682 0.5327 0.032 Uiso 1 1 calc R
H27B H 0.7284 0.9370 0.5015 0.032 Uiso 1 1 calc R
C28 C 0.6296(5) 0.7754(3) 0.5272(2) 0.0284(10) Uani 1 1 d .
H28A H 0.5372 0.7837 0.4952 0.034 Uiso 1 1 calc R
H28B H 0.6734 0.7123 0.5117 0.034 Uiso 1 1 calc R
C29 C 0.4824(5) 0.6574(3) 0.60870(19) 0.0238(9) Uani 1 1 d .
C30 C 0.5423(5) 0.5593(3) 0.61515(19) 0.0249(9) Uani 1 1 d .
C31 C 0.4370(6) 0.4599(3) 0.6221(2) 0.0318(10) Uani 1 1 d .
H31 H 0.4744 0.3920 0.6260 0.038 Uiso 1 1 calc R
C32 C 0.2797(6) 0.4580(4) 0.6233(2) 0.0373(11) Uani 1 1 d .
H32 H 0.2094 0.3893 0.6280 0.045 Uiso 1 1 calc R
C33 C 0.2253(6) 0.5555(4) 0.6176(2) 0.0348(11) Uani 1 1 d .
H33 H 0.1168 0.5536 0.6193 0.042 Uiso 1 1 calc R
C34 C 0.3238(5) 0.6575(3) 0.6096(2) 0.0271(9) Uani 1 1 d .
C35 C 0.7152(5) 0.5561(4) 0.6149(2) 0.0295(10) Uani 1 1 d .
H35 H 0.7742 0.6341 0.6103 0.035 Uiso 1 1 calc R
C36 C 0.7344(6) 0.4845(4) 0.5556(2) 0.0377(11) Uani 1 1 d .
H36A H 0.6874 0.4061 0.5619 0.057 Uiso 1 1 calc R
H36B H 0.8466 0.4913 0.5522 0.057 Uiso 1 1 calc R
H36C H 0.6817 0.5100 0.5145 0.057 Uiso 1 1 calc R
C37 C 0.7847(6) 0.5111(4) 0.6798(2) 0.0375(11) Uani 1 1 d .
H37A H 0.7728 0.5580 0.7176 0.056 Uiso 1 1 calc R
H37B H 0.8966 0.5121 0.6787 0.056 Uiso 1 1 calc R
H37C H 0.7293 0.4341 0.6847 0.056 Uiso 1 1 calc R
C38 C 0.2556(5) 0.7628(4) 0.6013(2) 0.0348(11) Uani 1 1 d .
H38 H 0.3454 0.8286 0.6061 0.042 Uiso 1 1 calc R
C39 C 0.1632(7) 0.7642(5) 0.5314(3) 0.0531(15) Uani 1 1 d .
H39A H 0.0762 0.6990 0.5249 0.080 Uiso 1 1 calc R
H39B H 0.2332 0.7615 0.4976 0.080 Uiso 1 1 calc R
H39C H 0.1210 0.8328 0.5272 0.080 Uiso 1 1 calc R
C40 C 0.1536(7) 0.7750(5) 0.6550(3) 0.0528(15) Uani 1 1 d .
H40A H 0.0586 0.7160 0.6483 0.079 Uiso 1 1 calc R
H40B H 0.1240 0.8483 0.6524 0.079 Uiso 1 1 calc R
H40C H 0.2125 0.7684 0.6990 0.079 Uiso 1 1 calc R
C41 C 0.4816(6) 0.3128(4) 0.7862(2) 0.0420(12) Uani 1 1 d .
H41A H 0.4678 0.3175 0.7370 0.050 Uiso 1 1 calc R
H41B H 0.5582 0.2642 0.7987 0.050 Uiso 1 1 calc R
C42 C 0.0385(8) 0.5997(5) 0.8460(3) 0.0649(18) Uani 1 1 d .
H42A H -0.0724 0.5740 0.8258 0.078 Uiso 1 1 calc R
H42B H 0.0692 0.6805 0.8379 0.078 Uiso 1 1 calc R
Cl1 Cl 0.30161(17) 0.25297(13) 0.81186(7) 0.0582(4) Uani 1 1 d .
Cl2 Cl 0.55684(18) 0.44714(11) 0.82250(8) 0.0580(4) Uani 1 1 d .
Cl3 Cl 0.1549(2) 0.52853(17) 0.80834(11) 0.0977(7) Uani 1 1 d .
Cl4 Cl 0.0531(3) 0.58069(15) 0.93142(9) 0.1110(9) Uani 1 1 d .
N1 N 0.7381(4) 0.9218(3) 0.60305(16) 0.0236(7) Uani 1 1 d .
N2 N 0.5878(4) 0.7586(3) 0.59544(16) 0.0216(7) Uani 1 1 d .
O1 O 0.4854(3) 1.0197(2) 0.69889(13) 0.0256(6) Uani 1 1 d .
O2 O 0.4664(4) 1.0236(2) 0.57804(14) 0.0326(7) Uani 1 1 d .
O3 O 0.4845(4) 1.1929(2) 0.64502(15) 0.0342(7) Uani 1 1 d .
P1 P 0.54851(12) 0.91848(9) 0.83696(5) 0.0217(2) Uani 1 1 d .
Pd1 Pd 0.59401(4) 0.87865(3) 0.729042(15) 0.02021(9) Uani 1 1 d .
S1 S 0.52522(13) 1.08472(9) 0.64031(5) 0.0273(2) Uani 1 1 d .

loop_
_atom_site_aniso_label
_atom_site_aniso_U_11
_atom_site_aniso_U_22
_atom_site_aniso_U_33
_atom_site_aniso_U_23
_atom_site_aniso_U_13
_atom_site_aniso_U_12
C1 0.036(3) 0.022(2) 0.030(2) 0.0004(18) 0.005(2) 0.0086(19)
C2 0.024(2) 0.022(2) 0.024(2) -0.0020(17) 0.0071(17) 0.0036(17)
C3 0.029(3) 0.049(3) 0.030(2) 0.009(2) 0.012(2) 0.011(2)
C4 0.035(3) 0.065(4) 0.038(3) 0.013(3) 0.007(2) 0.024(3)
C5 0.026(2) 0.034(3) 0.041(3) 0.001(2) 0.008(2) 0.006(2)
C6 0.027(2) 0.036(3) 0.032(2) 0.002(2) 0.009(2) 0.007(2)
C7 0.030(2) 0.034(2) 0.027(2) 0.0053(19) 0.0078(19) 0.006(2)
C8 0.027(2) 0.028(2) 0.022(2) 0.0026(17) 0.0111(18) 0.0078(18)
C9 0.037(3) 0.029(2) 0.025(2) 0.0019(18) 0.007(2) 0.007(2)
C10 0.052(3) 0.032(3) 0.031(3) 0.011(2) 0.014(2) 0.016(2)
C11 0.059(3) 0.043(3) 0.032(3) 0.017(2) 0.013(2) 0.025(3)
C12 0.036(3) 0.044(3) 0.030(3) 0.005(2) 0.003(2) 0.013(2)
C13 0.030(2) 0.030(2) 0.031(2) 0.0029(19) 0.0068(19) 0.0092(19)
C14 0.021(2) 0.022(2) 0.023(2) 0.0024(16) 0.0036(17) 0.0047(17)
C15 0.035(3) 0.027(2) 0.021(2) 0.0038(17) 0.0085(19) 0.0087(19)
C16 0.043(3) 0.027(2) 0.025(2) -0.0014(18) 0.005(2) 0.006(2)
C17 0.035(3) 0.029(2) 0.035(3) 0.000(2) -0.001(2) 0.000(2)
C18 0.030(3) 0.034(3) 0.034(3) 0.006(2) 0.008(2) 0.002(2)
C19 0.024(2) 0.025(2) 0.031(2) 0.0022(18) 0.0053(18) 0.0053(18)
C20 0.037(3) 0.020(2) 0.028(2) 0.0030(17) 0.0085(19) 0.0093(19)
C21 0.046(3) 0.022(2) 0.040(3) 0.003(2) 0.019(2) 0.006(2)
C22 0.041(3) 0.028(2) 0.046(3) -0.004(2) 0.021(2) -0.005(2)
C23 0.031(3) 0.031(3) 0.047(3) 0.007(2) 0.012(2) 0.000(2)
C24 0.033(3) 0.026(2) 0.038(3) 0.0024(19) 0.012(2) 0.008(2)
C25 0.032(2) 0.021(2) 0.022(2) 0.0051(17) 0.0064(18) 0.0069(18)
C26 0.030(2) 0.020(2) 0.024(2) 0.0007(17) 0.0032(18) 0.0096(18)
C27 0.028(2) 0.032(2) 0.021(2) -0.0002(18) 0.0094(18) 0.0067(19)
C28 0.039(3) 0.025(2) 0.023(2) -0.0014(17) 0.0048(19) 0.011(2)
C29 0.029(2) 0.022(2) 0.019(2) -0.0001(16) 0.0039(17) 0.0019(18)
C30 0.028(2) 0.025(2) 0.021(2) -0.0022(17) 0.0014(18) 0.0061(18)
C31 0.046(3) 0.021(2) 0.029(2) 0.0028(18) 0.006(2) 0.009(2)
C32 0.043(3) 0.027(2) 0.042(3) 0.006(2) 0.017(2) -0.002(2)
C33 0.034(3) 0.034(3) 0.039(3) 0.003(2) 0.015(2) 0.005(2)
C34 0.029(2) 0.027(2) 0.026(2) 0.0003(18) 0.0070(19) 0.0056(19)
C35 0.033(3) 0.026(2) 0.030(2) 0.0010(18) 0.002(2) 0.0095(19)
C36 0.036(3) 0.045(3) 0.034(3) -0.004(2) 0.003(2) 0.013(2)
C37 0.040(3) 0.037(3) 0.038(3) -0.003(2) -0.002(2) 0.020(2)
C38 0.029(3) 0.031(2) 0.047(3) -0.002(2) 0.005(2) 0.012(2)
C39 0.062(4) 0.056(4) 0.050(3) 0.008(3) 0.008(3) 0.033(3)
C40 0.060(4) 0.054(3) 0.055(3) -0.004(3) 0.012(3) 0.033(3)
C41 0.045(3) 0.049(3) 0.035(3) -0.001(2) 0.007(2) 0.014(2)
C42 0.076(4) 0.072(4) 0.048(3) -0.012(3) -0.015(3) 0.033(4)
Cl1 0.0462(8) 0.0668(10) 0.0586(9) -0.0047(7) 0.0085(7) 0.0038(7)
Cl2 0.0663(10) 0.0393(8) 0.0715(10) 0.0014(7) 0.0188(8) 0.0115(7)
Cl3 0.0626(11) 0.1061(15) 0.1229(16) -0.0628(13) -0.0192(11) 0.0368(10)
Cl4 0.183(2) 0.0632(11) 0.0527(10) 0.0005(9) -0.0037(12) -0.0448(13)
N1 0.029(2) 0.0238(18) 0.0201(17) 0.0018(14) 0.0077(15) 0.0076(15)
N2 0.0274(19) 0.0204(17) 0.0183(17) 0.0017(13) 0.0038(14) 0.0076(15)
O1 0.0300(16) 0.0260(15) 0.0250(15) 0.0090(12) 0.0072(13) 0.0125(13)
O2 0.0390(19) 0.0365(18) 0.0245(16) 0.0030(13) 0.0021(14) 0.0144(15)
O3 0.046(2) 0.0235(16) 0.0395(18) 0.0084(14) 0.0142(15) 0.0176(14)
P1 0.0230(6) 0.0210(5) 0.0219(5) 0.0012(4) 0.0051(4) 0.0051(4)
Pd1 0.02409(17) 0.01831(16) 0.01974(16) 0.00211(11) 0.00539(12) 0.00622(12)
S1 0.0362(6) 0.0242(5) 0.0256(6) 0.0056(4) 0.0089(5) 0.0129(5)

loop_
_atom_type_symbol
_atom_type_description
_atom_type_scat_dispersion_real
_atom_type_scat_dispersion_imag
_atom_type_scat_source
C C 0.0033 0.0016 'International Tables Vol C Tables 4.2.6.8 and 6.1.1.4'
H H 0.0000 0.0000 'International Tables Vol C Tables 4.2.6.8 and 6.1.1.4'
N N 0.0061 0.0033 'International Tables Vol C Tables 4.2.6.8 and 6.1.1.4'
O O 0.0106 0.0060 'International Tables Vol C Tables 4.2.6.8 and 6.1.1.4'
P P 0.1023 0.0942 'International Tables Vol C Tables 4.2.6.8 and 6.1.1.4'
S S 0.1246 0.1234 'International Tables Vol C Tables 4.2.6.8 and 6.1.1.4'
Pd Pd -0.9988 1.0072 'International Tables Vol C Tables 4.2.6.8 and 6.1.1.4'
Cl Cl 0.1484 0.1585 'International Tables Vol C Tables 4.2.6.8 and 6.1.1.4'

loop_
_geom_angle_atom_site_label_1
_geom_angle_atom_site_label_2
_geom_angle_atom_site_label_3
_geom_angle
C3 C2 C7 119.1(4)
C3 C2 P1 119.3(3)
C7 C2 P1 121.6(3)
C2 C3 C4 120.1(4)
C5 C4 C3 120.3(4)
C4 C5 C6 120.1(4)
C5 C6 C7 120.4(4)
C6 C7 C2 120.1(4)
C9 C8 C13 118.9(4)
C9 C8 P1 118.4(3)
C13 C8 P1 122.7(3)
C10 C9 C8 120.9(4)
C9 C10 C11 119.9(4)
C12 C11 C10 119.9(4)
C11 C12 C13 120.5(5)
C12 C13 C8 119.9(4)
C15 C14 C19 118.9(4)
C15 C14 P1 122.6(3)
C19 C14 P1 118.5(3)
C16 C15 C14 120.5(4)
C15 C16 C17 120.5(4)
C18 C17 C16 119.2(4)
C17 C18 C19 120.6(4)
C18 C19 C14 120.2(4)
C21 C20 C25 118.1(4)
C21 C20 S1 118.1(3)
C25 C20 S1 123.7(3)
C22 C21 C20 121.0(4)
C23 C22 C21 119.9(4)
C22 C23 C24 119.6(4)
C25 C24 C23 121.0(4)
C24 C25 C20 120.1(4)
C24 C25 N1 119.0(4)
C20 C25 N1 120.9(4)
N1 C26 N2 106.4(3)
N1 C26 Pd1 124.5(3)
N2 C26 Pd1 129.0(3)
N1 C27 C28 101.5(3)
N2 C28 C27 102.8(3)
C34 C29 C30 122.1(4)
C34 C29 N2 119.9(4)
C30 C29 N2 117.8(4)
C31 C30 C29 117.6(4)
C31 C30 C35 118.8(4)
C29 C30 C35 123.5(4)
C32 C31 C30 121.3(4)
C33 C32 C31 119.6(4)
C32 C33 C34 122.0(4)
C33 C34 C29 117.4(4)
C33 C34 C38 119.7(4)
C29 C34 C38 122.9(4)
C30 C35 C37 111.4(4)
C30 C35 C36 110.0(3)
C37 C35 C36 110.0(3)
C40 C38 C34 111.3(4)
C40 C38 C39 110.9(4)
C34 C38 C39 111.0(4)
Cl1 C41 Cl2 111.9(3)
Cl3 C42 Cl4 112.2(3)
C26 N1 C25 124.7(3)
C26 N1 C27 114.7(3)
C25 N1 C27 120.6(3)
C26 N2 C29 127.5(3)
C26 N2 C28 113.2(3)
C29 N2 C28 118.9(3)
S1 O1 Pd1 121.75(16)
C14 P1 C8 104.09(19)
C14 P1 C2 103.53(18)
C8 P1 C2 101.99(18)
C14 P1 Pd1 109.78(13)
C8 P1 Pd1 119.29(13)
C2 P1 Pd1 116.39(13)
C1 Pd1 C26 86.32(16)
C1 Pd1 O1 177.84(15)
C26 Pd1 O1 93.76(13)
C1 Pd1 P1 93.48(12)
C26 Pd1 P1 177.30(13)
O1 Pd1 P1 86.34(8)
O2 S1 O3 115.07(18)
O2 S1 O1 113.05(18)
O3 S1 O1 110.13(17)
O2 S1 C20 106.98(19)
O3 S1 C20 106.35(19)
O1 S1 C20 104.42(18)

loop_
_geom_bond_atom_site_label_1
_geom_bond_atom_site_label_2
_geom_bond_distance
C1 Pd1 2.014(4)
C2 C3 1.368(6)
C2 C7 1.390(5)
C2 P1 1.833(4)
C3 C4 1.392(6)
C4 C5 1.359(6)
C5 C6 1.363(6)
C6 C7 1.377(6)
C8 C9 1.388(6)
C8 C13 1.390(6)
C8 P1 1.830(4)
C9 C10 1.375(6)
C10 C11 1.380(7)
C11 C12 1.377(7)
C12 C13 1.384(6)
C14 C15 1.383(5)
C14 C19 1.389(5)
C14 P1 1.826(4)
C15 C16 1.383(6)
C16 C17 1.383(6)
C17 C18 1.376(6)
C18 C19 1.387(6)
C20 C21 1.390(6)
C20 C25 1.405(5)
C20 S1 1.772(5)
C21 C22 1.381(6)
C22 C23 1.379(6)
C23 C24 1.378(6)
C24 C25 1.370(6)
C25 N1 1.424(5)
C26 N1 1.342(5)
C26 N2 1.344(5)
C26 Pd1 2.019(4)
C27 N1 1.474(5)
C27 C28 1.513(6)
C28 N2 1.478(5)
C29 C34 1.391(6)
C29 C30 1.400(5)
C29 N2 1.437(5)
C30 C31 1.390(6)
C30 C35 1.522(6)
C31 C32 1.375(6)
C32 C33 1.367(6)
C33 C34 1.390(6)
C34 C38 1.523(6)
C35 C37 1.525(6)
C35 C36 1.525(6)
C38 C40 1.517(6)
C38 C39 1.534(7)
C41 Cl1 1.745(5)
C41 Cl2 1.756(5)
C42 Cl3 1.708(6)
C42 Cl4 1.734(6)
O1 S1 1.472(3)
O1 Pd1 2.179(3)
O2 S1 1.438(3)
O3 S1 1.440(3)
P1 Pd1 2.3314(11)

loop_
_geom_torsion_atom_site_label_1
_geom_torsion_atom_site_label_2
_geom_torsion_atom_site_label_3
_geom_torsion_atom_site_label_4
_geom_torsion
C7 C2 C3 C4 -0.1(7)
P1 C2 C3 C4 -178.6(4)
C2 C3 C4 C5 0.5(8)
C3 C4 C5 C6 -0.4(8)
C4 C5 C6 C7 -0.1(7)
C5 C6 C7 C2 0.5(7)
C3 C2 C7 C6 -0.3(6)
P1 C2 C7 C6 178.0(3)
C13 C8 C9 C10 0.0(6)
P1 C8 C9 C10 -179.4(3)
C8 C9 C10 C11 0.3(7)
C9 C10 C11 C12 -1.0(7)
C10 C11 C12 C13 1.5(7)
C11 C12 C13 C8 -1.2(7)
C9 C8 C13 C12 0.4(6)
P1 C8 C13 C12 179.8(3)
C19 C14 C15 C16 -1.9(6)
P1 C14 C15 C16 177.1(3)
C14 C15 C16 C17 -0.3(6)
C15 C16 C17 C18 1.9(7)
C16 C17 C18 C19 -1.2(7)
C17 C18 C19 C14 -1.0(6)
C15 C14 C19 C18 2.5(6)
P1 C14 C19 C18 -176.5(3)
C25 C20 C21 C22 2.5(7)
S1 C20 C21 C22 -176.7(4)
C20 C21 C22 C23 0.9(7)
C21 C22 C23 C24 -2.1(7)
C22 C23 C24 C25 -0.1(7)
C23 C24 C25 C20 3.5(7)
C23 C24 C25 N1 -178.0(4)
C21 C20 C25 C24 -4.7(6)
S1 C20 C25 C24 174.4(3)
C21 C20 C25 N1 176.9(4)
S1 C20 C25 N1 -4.0(6)
N1 C27 C28 N2 -11.0(4)
C34 C29 C30 C31 0.5(6)
N2 C29 C30 C31 -174.4(4)
C34 C29 C30 C35 -179.5(4)
N2 C29 C30 C35 5.5(6)
C29 C30 C31 C32 -0.7(6)
C35 C30 C31 C32 179.3(4)
C30 C31 C32 C33 0.0(7)
C31 C32 C33 C34 1.0(7)
C32 C33 C34 C29 -1.2(7)
C32 C33 C34 C38 177.9(4)
C30 C29 C34 C33 0.4(6)
N2 C29 C34 C33 175.2(4)
C30 C29 C34 C38 -178.7(4)
N2 C29 C34 C38 -3.8(6)
C31 C30 C35 C37 -59.9(5)
C29 C30 C35 C37 120.2(4)
C31 C30 C35 C36 62.4(5)
C29 C30 C35 C36 -117.6(4)
C33 C34 C38 C40 49.9(6)
C29 C34 C38 C40 -131.0(5)
C33 C34 C38 C39 -74.1(5)
C29 C34 C38 C39 105.0(5)
N2 C26 N1 C25 177.9(3)
Pd1 C26 N1 C25 0.2(6)
N2 C26 N1 C27 -0.6(5)
Pd1 C26 N1 C27 -178.2(3)
C24 C25 N1 C26 124.2(4)
C20 C25 N1 C26 -57.3(6)
C24 C25 N1 C27 -57.4(5)
C20 C25 N1 C27 121.0(4)
C28 C27 N1 C26 7.9(4)
C28 C27 N1 C25 -170.6(3)
N1 C26 N2 C29 179.6(4)
Pd1 C26 N2 C29 -2.9(6)
N1 C26 N2 C28 -7.7(4)
Pd1 C26 N2 C28 169.8(3)
C34 C29 N2 C26 73.7(5)
C30 C29 N2 C26 -111.2(5)
C34 C29 N2 C28 -98.6(4)
C30 C29 N2 C28 76.5(5)
C27 C28 N2 C26 12.3(4)
C27 C28 N2 C29 -174.3(3)
C15 C14 P1 C8 -77.0(4)
C19 C14 P1 C8 102.0(3)
C15 C14 P1 C2 29.3(4)
C19 C14 P1 C2 -151.7(3)
C15 C14 P1 Pd1 154.2(3)
C19 C14 P1 Pd1 -26.8(3)
C9 C8 P1 C14 178.9(3)
C13 C8 P1 C14 -0.6(4)
C9 C8 P1 C2 71.4(4)
C13 C8 P1 C2 -108.0(4)
C9 C8 P1 Pd1 -58.4(4)
C13 C8 P1 Pd1 122.2(3)
C3 C2 P1 C14 85.1(4)
C7 C2 P1 C14 -93.3(4)
C3 C2 P1 C8 -167.0(4)
C7 C2 P1 C8 14.6(4)
C3 C2 P1 Pd1 -35.4(4)
C7 C2 P1 Pd1 146.2(3)
N1 C26 Pd1 C1 -116.4(4)
N2 C26 Pd1 C1 66.5(4)
N1 C26 Pd1 O1 61.5(3)
N2 C26 Pd1 O1 -115.6(4)
N1 C26 Pd1 P1 -31(3)
N2 C26 Pd1 P1 152(2)
S1 O1 Pd1 C1 68(4)
S1 O1 Pd1 C26 -24.5(2)
S1 O1 Pd1 P1 152.83(19)
C14 P1 Pd1 C1 119.10(19)
C8 P1 Pd1 C1 -0.8(2)
C2 P1 Pd1 C1 -123.77(19)
C14 P1 Pd1 C26 33(2)
C8 P1 Pd1 C26 -86(2)
C2 P1 Pd1 C26 151(2)
C14 P1 Pd1 O1 -58.74(16)
C8 P1 Pd1 O1 -178.63(18)
C2 P1 Pd1 O1 58.39(16)
Pd1 O1 S1 O2 70.4(2)
Pd1 O1 S1 O3 -159.30(19)
Pd1 O1 S1 C20 -45.5(2)
C21 C20 S1 O2 141.2(3)
C25 C20 S1 O2 -37.9(4)
C21 C20 S1 O3 17.7(4)
C25 C20 S1 O3 -161.4(3)
C21 C20 S1 O1 -98.7(4)
C25 C20 S1 O1 82.2(4)
